data_7060838
loop_
_publ_author_name
'Mason, Helen E.'
'Musselle-Sexton, Jake R. C.'
'Howard, Judith A. K.'
'Probert, Michael R.'
'Sparkes, Hazel A.'

_publ_section_title
;
 Structural studies into the spin crossover behaviour of Fe(abpt)2(NCS)2
 polymorphs B and D
;
_journal_issue 31
_journal_name_full 'New Journal of Chemistry'
_journal_page_first 14014
_journal_page_last 14023
_journal_paper_doi 10.1039/D1NJ02607K
_journal_volume 45
_journal_year 2021
_chemical_formula_moiety '2(C13 H10 Fe0.5 N7 S)'
_chemical_formula_sum 'C26 H20 Fe N14 S2'
_chemical_formula_weight 648.53
_space_group_crystal_system monoclinic
_space_group_IT_number 14
_space_group_name_Hall '-P 2ybc'
_space_group_name_H-M_alt 'P 1 21/c 1'
_atom_sites_solution_hydrogens mixed
_atom_sites_solution_primary direct
_audit_creation_date 2020-01-22
_audit_creation_method
;
Olex2 1.3
(compiled Nov 21 2019 18:26:39 for OlexSys, GUI svn.r6003)
;
_audit_update_record
;
2021-05-27 deposited with the CCDC.	2021-07-12 downloaded from the CCDC.
;
_cell_angle_alpha 90
_cell_angle_beta 106.9690(10)
_cell_angle_gamma 90
_cell_formula_units_Z 4
_cell_length_a 10.7833(3)
_cell_length_b 15.8575(5)
_cell_length_c 17.2623(5)
_cell_measurement_reflns_used 9004
_cell_measurement_temperature 175(2)
_cell_measurement_theta_max 28.26
_cell_measurement_theta_min 2.36
_cell_volume 2823.27(14)
_computing_molecular_graphics 'Olex2 1.3 (Dolomanov et al., 2009)'
_computing_publication_material 'Olex2 1.3 (Dolomanov et al., 2009)'
_computing_structure_refinement 'SHELXL 2017/1 (Sheldrick, 2015)'
_computing_structure_solution 'SHELXS  (Sheldrick, 2008)'
_diffrn_ambient_temperature 175(2)
_diffrn_detector 'CCD area detector'
_diffrn_detector_area_resol_mean 7.9
_diffrn_detector_type 'Bruker SMART CCD 1K area detector'
_diffrn_measured_fraction_theta_full 0.999
_diffrn_measured_fraction_theta_max 0.999
_diffrn_measurement_device 'three-circle diffractometer'
_diffrn_measurement_device_type 'Bruker SMART CCD 1K area detector'
_diffrn_measurement_method 'phi and omega scans'
_diffrn_radiation_monochromator graphite
_diffrn_radiation_probe x-ray
_diffrn_radiation_type MoK\a
_diffrn_radiation_wavelength 0.71073
_diffrn_reflns_av_R_equivalents 0.0299
_diffrn_reflns_av_unetI/netI 0.0326
_diffrn_reflns_Laue_measured_fraction_full 0.999
_diffrn_reflns_Laue_measured_fraction_max 0.999
_diffrn_reflns_limit_h_max 13
_diffrn_reflns_limit_h_min -13
_diffrn_reflns_limit_k_max 19
_diffrn_reflns_limit_k_min -19
_diffrn_reflns_limit_l_max 21
_diffrn_reflns_limit_l_min -17
_diffrn_reflns_number 16896
_diffrn_reflns_point_group_measured_fraction_full 0.999
_diffrn_reflns_point_group_measured_fraction_max 0.999
_diffrn_reflns_theta_full 26.000
_diffrn_reflns_theta_max 26.367
_diffrn_reflns_theta_min 1.781
_diffrn_source 'sealed X-ray tube'
_diffrn_source_current 40.0
_diffrn_source_power 2.0
_diffrn_source_target Mo
_diffrn_source_voltage 50.0
_exptl_absorpt_coefficient_mu 0.728
_exptl_absorpt_correction_T_max 0.8666
_exptl_absorpt_correction_T_min 0.5374
_exptl_absorpt_correction_type multi-scan
_exptl_absorpt_process_details
;
SADABS-2006/1 (Bruker,2006) was used for absorption correction.
R(int) was 0.0594 before and 0.0275 after correction.
The Ratio of minimum to maximum transmission is 0.6201.
The \l/2 correction factor is 0.0015.
;
_exptl_crystal_colour red
_exptl_crystal_colour_primary red
_exptl_crystal_density_diffrn 1.526
_exptl_crystal_description block
_exptl_crystal_F_000 1328
_exptl_crystal_size_max 0.4
_exptl_crystal_size_mid 0.24
_exptl_crystal_size_min 0.16
_refine_diff_density_max 0.298
_refine_diff_density_min -0.332
_refine_diff_density_rms 0.049
_refine_ls_extinction_method none
_refine_ls_goodness_of_fit_ref 1.020
_refine_ls_hydrogen_treatment mixed
_refine_ls_matrix_type full
_refine_ls_number_parameters 407
_refine_ls_number_reflns 5775
_refine_ls_number_restraints 1
_refine_ls_restrained_S_all 1.021
_refine_ls_R_factor_all 0.0434
_refine_ls_R_factor_gt 0.0315
_refine_ls_shift/su_max 0.001
_refine_ls_shift/su_mean 0.000
_refine_ls_structure_factor_coef Fsqd
_refine_ls_weighting_details 'w=1/[\s^2^(Fo^2^)+(0.0311P)^2^+1.3511P] where P=(Fo^2^+2Fc^2^)/3'
_refine_ls_weighting_scheme calc
_refine_ls_wR_factor_gt 0.0732
_refine_ls_wR_factor_ref 0.0787
_reflns_Friedel_coverage 0.000
_reflns_number_gt 4680
_reflns_number_total 5775
_reflns_threshold_expression 'I > 2\s(I)'
_cod_data_source_file d1nj02607k2.cif
_cod_data_source_block D_175K
_cod_depositor_comments 'Adding full bibliography for 7060820--7060846.cif.'
_cod_database_code 7060838
_shelx_shelxl_version_number 2017/1
_shelx_space_group_comment
;
The symmetry employed for this shelxl refinement is uniquely defined
by the following loop, which should always be used as a source of
symmetry information in preference to the above space-group names.
They are only intended as comments.
;
_shelx_estimated_absorpt_t_max 0.892
_shelx_estimated_absorpt_t_min 0.759
_olex2_refinement_description
;
1. Fixed Uiso
 At 1.2 times of:
  All C(H) groups, All N(H,H) groups
2. Restrained distances
 S2-C14 \\sim S2A-C14
 with sigma of 0.01
3. Uiso/Uaniso restraints and constraints
Uanis(S2) = Uanis(S2A)
4. Others
 Sof(S2A)=1-FVAR(1)
 Sof(S2)=FVAR(1)
5.a Aromatic/amide H refined with riding coordinates:
 C2(H2), C3(H3), C4(H4), C5(H5), C15(H15), C16(H16), C17(H17), C18(H18),
 C23(H23), C24(H24), C25(H25), C26(H26), C13(H13), C12(H12), C10(H10), C11(H11)
;
_olex2_submission_special_instructions 'No special instructions were received'

loop_
_space_group_symop_operation_xyz
'x, y, z'
'-x, y+1/2, -z+1/2'
'-x, -y, -z'
'x, -y-1/2, z-1/2'

loop_
_atom_site_label
_atom_site_type_symbol
_atom_site_fract_x
_atom_site_fract_y
_atom_site_fract_z
_atom_site_U_iso_or_equiv
_atom_site_adp_type
_atom_site_occupancy
_atom_site_site_symmetry_order
_atom_site_calc_flag
_atom_site_refinement_flags_posn
_atom_site_refinement_flags_adp
_atom_site_refinement_flags_occupancy
_atom_site_disorder_assembly
_atom_site_disorder_group
Fe1 Fe 0.000000 0.500000 0.000000 0.02137(9) Uani 1 2 d S . P . .
Fe2 Fe 0.000000 0.500000 0.500000 0.02147(9) Uani 1 2 d S . P . .
S1 S -0.16827(5) 0.43179(3) 0.22593(3) 0.03118(12) Uani 1 1 d . . . . .
S2 S 0.44001(16) 0.5545(3) 0.67036(11) 0.0441(5) Uani 0.793(11) 1 d D . P A 1
N1 N -0.05094(17) 0.46229(11) 0.10435(10) 0.0329(4) Uani 1 1 d . . . . .
N2 N 0.13040(14) 0.59844(9) 0.07130(9) 0.0237(3) Uani 1 1 d . . . . .
N3 N 0.18711(14) 0.44072(9) 0.04103(10) 0.0265(3) Uani 1 1 d . . . . .
N4 N 0.23737(15) 0.36598(10) 0.02367(10) 0.0283(4) Uani 1 1 d . . . . .
N5 N 0.39720(14) 0.45135(10) 0.08466(9) 0.0250(3) Uani 1 1 d . . . . .
N6 N 0.52232(16) 0.48567(11) 0.12132(12) 0.0353(4) Uani 1 1 d . . . . .
H6A H 0.575(2) 0.4536(15) 0.1011(14) 0.042 Uiso 1 1 d . U . . .
H6B H 0.537(2) 0.4719(15) 0.1736(15) 0.042 Uiso 1 1 d . U . . .
N8 N 0.18696(17) 0.52624(11) 0.57294(10) 0.0328(4) Uani 1 1 d . . . . .
N9 N 0.01268(15) 0.60150(9) 0.42204(10) 0.0281(4) Uani 1 1 d . . . . .
N10 N 0.08417(15) 0.44311(9) 0.41742(9) 0.0262(3) Uani 1 1 d . . . . .
N11 N 0.12746(15) 0.36441(10) 0.40433(9) 0.0275(3) Uani 1 1 d . . . . .
N12 N 0.17152(14) 0.45436(9) 0.31890(9) 0.0250(3) Uani 1 1 d . . . . .
N13 N 0.21223(19) 0.49223(12) 0.25636(12) 0.0370(4) Uani 1 1 d . . . . .
H13A H 0.156(2) 0.4767(15) 0.2104(15) 0.044 Uiso 1 1 d . U . . .
H13B H 0.273(2) 0.4643(15) 0.2513(14) 0.044 Uiso 1 1 d . U . . .
N14 N 0.29425(16) 0.32024(11) 0.25403(10) 0.0334(4) Uani 1 1 d . . . . .
C1 C -0.10138(18) 0.44938(11) 0.15450(11) 0.0249(4) Uani 1 1 d . . . . .
C2 C 0.09376(19) 0.67545(12) 0.08759(12) 0.0282(4) Uani 1 1 d . . . . .
H2 H 0.004439 0.689800 0.068726 0.034 Uiso 1 1 calc R U . . .
C3 C 0.1806(2) 0.73519(13) 0.13082(13) 0.0349(5) Uani 1 1 d . . . . .
H3 H 0.151461 0.789388 0.141243 0.042 Uiso 1 1 calc R U . . .
C4 C 0.3097(2) 0.71415(14) 0.15826(14) 0.0415(5) Uani 1 1 d . . . . .
H4 H 0.371244 0.754107 0.187625 0.050 Uiso 1 1 calc R U . . .
C5 C 0.3498(2) 0.63448(13) 0.14294(13) 0.0357(5) Uani 1 1 d . . . . .
H5 H 0.438462 0.618677 0.162446 0.043 Uiso 1 1 calc R U . . .
C6 C 0.25791(17) 0.57841(11) 0.09862(11) 0.0240(4) Uani 1 1 d . . . . .
C7 C 0.28349(17) 0.49204(11) 0.07672(11) 0.0235(4) Uani 1 1 d . . . . .
C8 C 0.36452(18) 0.37346(12) 0.05035(11) 0.0267(4) Uani 1 1 d . . . . .
C14 C 0.2926(2) 0.53483(12) 0.61296(12) 0.0302(4) Uani 1 1 d D . . . .
C15 C -0.03007(19) 0.67988(12) 0.42683(13) 0.0346(5) Uani 1 1 d . . . . .
H15 H -0.072800 0.691836 0.466542 0.042 Uiso 1 1 calc R U . . .
C16 C -0.0147(2) 0.74428(12) 0.37643(14) 0.0400(5) Uani 1 1 d . . . . .
H16 H -0.045368 0.799479 0.381880 0.048 Uiso 1 1 calc R U . . .
C17 C 0.0455(2) 0.72700(13) 0.31846(14) 0.0416(6) Uani 1 1 d . . . . .
H17 H 0.057032 0.770302 0.283149 0.050 Uiso 1 1 calc R U . . .
C18 C 0.0896(2) 0.64615(13) 0.31161(13) 0.0355(5) Uani 1 1 d . . . . .
H18 H 0.131326 0.632992 0.271675 0.043 Uiso 1 1 calc R U . . .
C19 C 0.07127(18) 0.58489(11) 0.36443(11) 0.0266(4) Uani 1 1 d . . . . .
C20 C 0.11060(17) 0.49626(11) 0.36571(11) 0.0246(4) Uani 1 1 d . . . . .
C21 C 0.17996(18) 0.37213(11) 0.34436(11) 0.0258(4) Uani 1 1 d . . . . .
C22 C 0.23572(18) 0.30185(12) 0.31063(11) 0.0268(4) Uani 1 1 d . . . . .
C23 C 0.3406(2) 0.25469(15) 0.22180(14) 0.0424(5) Uani 1 1 d . . . . .
H23 H 0.384288 0.266242 0.182498 0.051 Uiso 1 1 calc R U . . .
C24 C 0.3288(2) 0.17192(14) 0.24213(13) 0.0406(5) Uani 1 1 d . . . . .
H24 H 0.359928 0.127677 0.215710 0.049 Uiso 1 1 calc R U . . .
C25 C 0.2706(2) 0.15441(14) 0.30184(14) 0.0408(5) Uani 1 1 d . . . . .
H25 H 0.262907 0.097943 0.318242 0.049 Uiso 1 1 calc R U . . .
C26 C 0.22403(19) 0.22036(13) 0.33706(13) 0.0337(5) Uani 1 1 d . . . . .
H26 H 0.184573 0.210305 0.378726 0.040 Uiso 1 1 calc R U . . .
N7 N 0.57658(16) 0.33487(12) 0.04622(10) 0.0363(4) Uani 1 1 d . . . . .
C9 C 0.45651(19) 0.30828(13) 0.04147(11) 0.0298(4) Uani 1 1 d . . . . .
C13 C 0.4163(2) 0.22526(14) 0.02750(13) 0.0403(5) Uani 1 1 d . . . . .
H13 H 0.330636 0.208931 0.025342 0.048 Uiso 1 1 calc R U . . .
C12 C 0.5055(3) 0.16682(16) 0.01677(15) 0.0525(7) Uani 1 1 d . . . . .
H12 H 0.481734 0.109302 0.006449 0.063 Uiso 1 1 calc R U . . .
C10 C 0.6604(2) 0.27672(16) 0.03650(13) 0.0454(6) Uani 1 1 d . . . . .
H10 H 0.746299 0.294019 0.040307 0.054 Uiso 1 1 calc R U . . .
C11 C 0.6288(2) 0.19332(17) 0.02129(14) 0.0516(7) Uani 1 1 d . . . . .
H11 H 0.691418 0.154360 0.013975 0.062 Uiso 1 1 calc R U . . .
S2A S 0.4509(5) 0.5272(7) 0.6614(4) 0.0441(5) Uani 0.207(11) 1 d D . P A 2

loop_
_atom_site_aniso_label
_atom_site_aniso_U_11
_atom_site_aniso_U_22
_atom_site_aniso_U_33
_atom_site_aniso_U_23
_atom_site_aniso_U_13
_atom_site_aniso_U_12
Fe1 0.01831(19) 0.02216(19) 0.02402(19) -0.00124(15) 0.00676(14) 0.00131(14)
Fe2 0.0234(2) 0.01938(18) 0.02158(19) 0.00092(14) 0.00656(15) -0.00002(14)
S1 0.0320(3) 0.0344(3) 0.0304(3) 0.0036(2) 0.0140(2) 0.0035(2)
S2 0.0282(4) 0.0555(14) 0.0460(5) 0.0086(7) 0.0071(3) -0.0022(6)
N1 0.0367(10) 0.0329(9) 0.0318(9) -0.0002(7) 0.0143(8) -0.0002(8)
N2 0.0239(8) 0.0232(8) 0.0251(8) 0.0007(6) 0.0087(6) 0.0012(6)
N3 0.0220(8) 0.0230(8) 0.0343(9) -0.0038(7) 0.0082(7) 0.0029(6)
N4 0.0241(9) 0.0252(8) 0.0352(9) -0.0054(7) 0.0080(7) 0.0053(7)
N5 0.0183(8) 0.0273(8) 0.0280(8) -0.0009(7) 0.0044(6) 0.0016(6)
N6 0.0193(9) 0.0376(10) 0.0444(11) -0.0040(9) 0.0022(8) -0.0013(7)
N8 0.0353(10) 0.0346(9) 0.0287(9) 0.0017(7) 0.0097(8) -0.0014(8)
N9 0.0257(8) 0.0198(8) 0.0351(9) -0.0019(7) 0.0032(7) 0.0001(6)
N10 0.0296(9) 0.0208(8) 0.0271(8) 0.0030(6) 0.0067(7) -0.0001(6)
N11 0.0303(9) 0.0219(8) 0.0300(9) 0.0021(7) 0.0086(7) 0.0013(7)
N12 0.0230(8) 0.0249(8) 0.0266(8) 0.0059(6) 0.0066(6) -0.0009(6)
N13 0.0356(11) 0.0442(11) 0.0352(10) 0.0150(9) 0.0165(8) 0.0047(8)
N14 0.0354(10) 0.0345(10) 0.0306(9) 0.0014(7) 0.0102(8) 0.0020(8)
C1 0.0254(10) 0.0212(9) 0.0264(10) -0.0027(7) 0.0050(8) 0.0005(7)
C2 0.0308(11) 0.0252(10) 0.0313(11) -0.0003(8) 0.0132(8) 0.0034(8)
C3 0.0419(13) 0.0254(10) 0.0397(12) -0.0060(9) 0.0156(10) -0.0011(9)
C4 0.0390(13) 0.0334(12) 0.0481(14) -0.0129(10) 0.0065(10) -0.0091(10)
C5 0.0259(11) 0.0339(11) 0.0428(12) -0.0077(9) 0.0032(9) -0.0024(9)
C6 0.0229(9) 0.0247(9) 0.0244(10) -0.0006(7) 0.0068(7) 0.0012(7)
C7 0.0211(9) 0.0254(9) 0.0232(9) -0.0001(7) 0.0054(7) 0.0014(7)
C8 0.0248(10) 0.0281(10) 0.0263(10) -0.0016(8) 0.0064(8) 0.0041(8)
C14 0.0350(12) 0.0276(10) 0.0309(11) 0.0056(8) 0.0144(9) 0.0009(9)
C15 0.0295(11) 0.0239(10) 0.0432(12) -0.0048(9) -0.0007(9) 0.0021(8)
C16 0.0347(12) 0.0197(10) 0.0528(14) -0.0011(9) -0.0072(10) -0.0010(8)
C17 0.0396(13) 0.0262(11) 0.0476(14) 0.0117(10) -0.0048(10) -0.0077(9)
C18 0.0350(12) 0.0296(11) 0.0376(12) 0.0086(9) 0.0038(9) -0.0047(9)
C19 0.0235(9) 0.0216(9) 0.0306(10) 0.0035(8) 0.0013(8) -0.0033(7)
C20 0.0215(9) 0.0242(9) 0.0252(9) 0.0032(8) 0.0024(7) -0.0011(7)
C21 0.0231(9) 0.0253(9) 0.0252(10) 0.0025(8) 0.0012(8) -0.0017(7)
C22 0.0212(9) 0.0294(10) 0.0259(10) 0.0001(8) 0.0008(8) 0.0013(8)
C23 0.0447(13) 0.0496(14) 0.0342(12) -0.0002(10) 0.0137(10) 0.0117(11)
C24 0.0374(12) 0.0395(13) 0.0395(13) -0.0065(10) 0.0029(10) 0.0146(10)
C25 0.0375(13) 0.0282(11) 0.0533(14) 0.0008(10) 0.0078(11) 0.0058(9)
C26 0.0319(11) 0.0299(10) 0.0392(12) 0.0040(9) 0.0098(9) 0.0034(9)
N7 0.0259(9) 0.0509(11) 0.0312(9) 0.0022(8) 0.0068(7) 0.0130(8)
C9 0.0273(10) 0.0378(11) 0.0224(10) -0.0008(8) 0.0041(8) 0.0100(8)
C13 0.0346(12) 0.0397(12) 0.0429(13) -0.0092(10) 0.0055(10) 0.0095(10)
C12 0.0569(16) 0.0430(14) 0.0512(15) -0.0146(11) 0.0059(12) 0.0195(12)
C10 0.0307(12) 0.0675(16) 0.0376(13) -0.0018(11) 0.0095(10) 0.0197(11)
C11 0.0442(15) 0.0647(17) 0.0418(14) -0.0075(12) 0.0063(11) 0.0332(12)
S2A 0.0282(4) 0.0555(14) 0.0460(5) 0.0086(7) 0.0071(3) -0.0022(6)

loop_
_atom_type_symbol
_atom_type_description
_atom_type_scat_dispersion_real
_atom_type_scat_dispersion_imag
_atom_type_scat_source
C C 0.0033 0.0016 'International Tables Vol C Tables 4.2.6.8 and 6.1.1.4'
H H 0.0000 0.0000 'International Tables Vol C Tables 4.2.6.8 and 6.1.1.4'
Fe Fe 0.3463 0.8444 'International Tables Vol C Tables 4.2.6.8 and 6.1.1.4'
N N 0.0061 0.0033 'International Tables Vol C Tables 4.2.6.8 and 6.1.1.4'
S S 0.1246 0.1234 'International Tables Vol C Tables 4.2.6.8 and 6.1.1.4'

loop_
_geom_angle_atom_site_label_1
_geom_angle_atom_site_label_2
_geom_angle_atom_site_label_3
_geom_angle
_geom_angle_site_symmetry_1
_geom_angle_site_symmetry_3
_geom_angle_publ_flag
N1 Fe1 N1 180.0 3_565 . ?
N1 Fe1 N2 90.38(6) . . ?
N1 Fe1 N2 90.38(6) 3_565 3_565 ?
N1 Fe1 N2 89.62(6) 3_565 . ?
N1 Fe1 N2 89.62(6) . 3_565 ?
N1 Fe1 N3 87.26(6) 3_565 . ?
N1 Fe1 N3 92.74(6) . . ?
N1 Fe1 N3 87.26(6) . 3_565 ?
N1 Fe1 N3 92.74(6) 3_565 3_565 ?
N2 Fe1 N2 180.0 3_565 . ?
N3 Fe1 N2 75.10(5) . . ?
N3 Fe1 N2 104.90(5) . 3_565 ?
N3 Fe1 N2 75.10(5) 3_565 3_565 ?
N3 Fe1 N2 104.90(5) 3_565 . ?
N3 Fe1 N3 180.0 . 3_565 ?
N8 Fe2 N8 180.0 3_566 . ?
N8 Fe2 N9 90.10(6) 3_566 3_566 ?
N8 Fe2 N9 90.10(6) . . ?
N8 Fe2 N9 89.90(6) 3_566 . ?
N8 Fe2 N9 89.90(6) . 3_566 ?
N8 Fe2 N10 92.15(6) 3_566 . ?
N8 Fe2 N10 87.85(6) 3_566 3_566 ?
N8 Fe2 N10 92.15(6) . 3_566 ?
N8 Fe2 N10 87.85(6) . . ?
N9 Fe2 N9 180.0 3_566 . ?
N10 Fe2 N9 102.96(6) 3_566 . ?
N10 Fe2 N9 77.04(6) 3_566 3_566 ?
N10 Fe2 N9 77.04(6) . . ?
N10 Fe2 N9 102.96(6) . 3_566 ?
N10 Fe2 N10 180.0 . 3_566 ?
C1 N1 Fe1 166.80(16) . . ?
C2 N2 Fe1 125.49(13) . . ?
C2 N2 C6 118.21(16) . . ?
C6 N2 Fe1 116.29(11) . . ?
N4 N3 Fe1 134.28(12) . . ?
C7 N3 Fe1 114.76(12) . . ?
C7 N3 N4 109.06(14) . . ?
C8 N4 N3 106.43(15) . . ?
C7 N5 N6 125.14(15) . . ?
C7 N5 C8 105.91(15) . . ?
C8 N5 N6 128.95(15) . . ?
N5 N6 H6A 103.7(15) . . ?
N5 N6 H6B 102.9(15) . . ?
H6A N6 H6B 108(2) . . ?
C14 N8 Fe2 175.16(17) . . ?
C15 N9 Fe2 125.26(14) . . ?
C15 N9 C19 118.09(17) . . ?
C19 N9 Fe2 116.64(12) . . ?
N11 N10 Fe2 137.35(12) . . ?
C20 N10 Fe2 113.95(12) . . ?
C20 N10 N11 108.57(15) . . ?
C21 N11 N10 106.75(14) . . ?
C20 N12 N13 124.06(16) . . ?
C20 N12 C21 105.89(15) . . ?
C21 N12 N13 130.03(16) . . ?
N12 N13 H13A 106.4(16) . . ?
N12 N13 H13B 106.8(17) . . ?
H13A N13 H13B 97(2) . . ?
C22 N14 C23 116.41(18) . . ?
N1 C1 S1 178.63(18) . . ?
N2 C2 H2 118.6 . . ?
N2 C2 C3 122.83(18) . . ?
C3 C2 H2 118.6 . . ?
C2 C3 H3 120.8 . . ?
C4 C3 C2 118.45(19) . . ?
C4 C3 H3 120.8 . . ?
C3 C4 H4 120.1 . . ?
C3 C4 C5 119.78(19) . . ?
C5 C4 H4 120.1 . . ?
C4 C5 H5 120.7 . . ?
C6 C5 C4 118.58(19) . . ?
C6 C5 H5 120.7 . . ?
N2 C6 C5 122.14(17) . . ?
N2 C6 C7 112.14(15) . . ?
C5 C6 C7 125.71(17) . . ?
N3 C7 N5 108.59(15) . . ?
N3 C7 C6 120.86(16) . . ?
N5 C7 C6 130.53(16) . . ?
N4 C8 N5 110.01(15) . . ?
N4 C8 C9 124.37(17) . . ?
N5 C8 C9 125.59(17) . . ?
N8 C14 S2 175.7(3) . . ?
N8 C14 S2A 167.3(4) . . ?
N9 C15 H15 118.6 . . ?
N9 C15 C16 122.8(2) . . ?
C16 C15 H15 118.6 . . ?
C15 C16 H16 120.6 . . ?
C17 C16 C15 118.76(19) . . ?
C17 C16 H16 120.6 . . ?
C16 C17 H17 120.2 . . ?
C16 C17 C18 119.7(2) . . ?
C18 C17 H17 120.2 . . ?
C17 C18 H18 120.8 . . ?
C17 C18 C19 118.4(2) . . ?
C19 C18 H18 120.8 . . ?
N9 C19 C18 122.35(18) . . ?
N9 C19 C20 111.78(16) . . ?
C18 C19 C20 125.87(18) . . ?
N10 C20 N12 109.18(16) . . ?
N10 C20 C19 120.30(17) . . ?
N12 C20 C19 130.50(16) . . ?
N11 C21 N12 109.60(16) . . ?
N11 C21 C22 124.03(17) . . ?
N12 C21 C22 126.36(17) . . ?
N14 C22 C21 117.33(17) . . ?
N14 C22 C26 123.31(18) . . ?
C26 C22 C21 119.36(17) . . ?
N14 C23 H23 118.0 . . ?
N14 C23 C24 124.1(2) . . ?
C24 C23 H23 118.0 . . ?
C23 C24 H24 120.7 . . ?
C23 C24 C25 118.6(2) . . ?
C25 C24 H24 120.7 . . ?
C24 C25 H25 120.6 . . ?
C26 C25 C24 118.7(2) . . ?
C26 C25 H25 120.6 . . ?
C22 C26 H26 120.6 . . ?
C25 C26 C22 118.8(2) . . ?
C25 C26 H26 120.6 . . ?
C10 N7 C9 116.9(2) . . ?
N7 C9 C8 116.16(18) . . ?
N7 C9 C13 123.83(18) . . ?
C13 C9 C8 119.99(18) . . ?
C9 C13 H13 121.1 . . ?
C9 C13 C12 117.7(2) . . ?
C12 C13 H13 121.1 . . ?
C13 C12 H12 120.5 . . ?
C11 C12 C13 119.0(2) . . ?
C11 C12 H12 120.5 . . ?
N7 C10 H10 118.3 . . ?
N7 C10 C11 123.4(2) . . ?
C11 C10 H10 118.3 . . ?
C12 C11 H11 120.4 . . ?
C10 C11 C12 119.1(2) . . ?
C10 C11 H11 120.4 . . ?

loop_
_geom_bond_atom_site_label_1
_geom_bond_atom_site_label_2
_geom_bond_distance
_geom_bond_site_symmetry_2
_geom_bond_publ_flag
Fe1 N1 2.1170(16) 3_565 ?
Fe1 N1 2.1170(16) . ?
Fe1 N2 2.2178(15) 3_565 ?
Fe1 N2 2.2179(15) . ?
Fe1 N3 2.1500(15) . ?
Fe1 N3 2.1500(15) 3_565 ?
Fe2 N8 2.0836(18) 3_566 ?
Fe2 N8 2.0836(18) . ?
Fe2 N9 2.1278(16) . ?
Fe2 N9 2.1278(16) 3_566 ?
Fe2 N10 2.1036(15) . ?
Fe2 N10 2.1036(15) 3_566 ?
S1 C1 1.6241(19) . ?
S2 C14 1.639(2) . ?
N1 C1 1.167(2) . ?
N2 C2 1.338(2) . ?
N2 C6 1.355(2) . ?
N3 N4 1.372(2) . ?
N3 C7 1.322(2) . ?
N4 C8 1.318(2) . ?
N5 N6 1.421(2) . ?
N5 C7 1.357(2) . ?
N5 C8 1.371(2) . ?
N6 H6A 0.91(2) . ?
N6 H6B 0.90(2) . ?
N8 C14 1.155(3) . ?
N9 C15 1.336(2) . ?
N9 C19 1.351(2) . ?
N10 N11 1.374(2) . ?
N10 C20 1.318(2) . ?
N11 C21 1.323(2) . ?
N12 N13 1.413(2) . ?
N12 C20 1.355(2) . ?
N12 C21 1.370(2) . ?
N13 H13A 0.88(2) . ?
N13 H13B 0.81(2) . ?
N14 C22 1.341(2) . ?
N14 C23 1.342(3) . ?
C2 H2 0.9500 . ?
C2 C3 1.387(3) . ?
C3 H3 0.9500 . ?
C3 C4 1.375(3) . ?
C4 H4 0.9500 . ?
C4 C5 1.386(3) . ?
C5 H5 0.9500 . ?
C5 C6 1.384(3) . ?
C6 C7 1.468(2) . ?
C8 C9 1.471(3) . ?
C14 S2A 1.672(6) . ?
C15 H15 0.9500 . ?
C15 C16 1.383(3) . ?
C16 H16 0.9500 . ?
C16 C17 1.370(3) . ?
C17 H17 0.9500 . ?
C17 C18 1.384(3) . ?
C18 H18 0.9500 . ?
C18 C19 1.385(3) . ?
C19 C20 1.466(2) . ?
C21 C22 1.465(3) . ?
C22 C26 1.388(3) . ?
C23 H23 0.9500 . ?
C23 C24 1.374(3) . ?
C24 H24 0.9500 . ?
C24 C25 1.382(3) . ?
C25 H25 0.9500 . ?
C25 C26 1.376(3) . ?
C26 H26 0.9500 . ?
N7 C9 1.341(3) . ?
N7 C10 1.335(3) . ?
C9 C13 1.385(3) . ?
C13 H13 0.9500 . ?
C13 C12 1.386(3) . ?
C12 H12 0.9500 . ?
C12 C11 1.375(4) . ?
C10 H10 0.9500 . ?
C10 C11 1.372(4) . ?
C11 H11 0.9500 . ?

loop_
_geom_hbond_atom_site_label_D
_geom_hbond_atom_site_label_H
_geom_hbond_atom_site_label_A
_geom_hbond_distance_DH
_geom_hbond_distance_HA
_geom_hbond_distance_DA
_geom_hbond_angle_DHA
_geom_hbond_site_symmetry_A
_geom_hbond_publ_flag
N6 H6A S1 0.91(2) 2.99(2) 3.4068(18) 110.0(16) 1_655 yes
N6 H6A N7 0.91(2) 2.11(2) 2.861(3) 139.4(19) . yes
N6 H6B S2 0.90(2) 2.67(2) 3.557(3) 173(2) 3_666 yes
N13 H13B N14 0.81(2) 2.30(2) 2.871(3) 128(2) . yes

loop_
_geom_torsion_atom_site_label_1
_geom_torsion_atom_site_label_2
_geom_torsion_atom_site_label_3
_geom_torsion_atom_site_label_4
_geom_torsion
_geom_torsion_site_symmetry_1
_geom_torsion_site_symmetry_2
_geom_torsion_site_symmetry_3
_geom_torsion_site_symmetry_4
_geom_torsion_publ_flag
Fe1 N2 C2 C3 -178.26(14) . . . . ?
Fe1 N2 C6 C5 179.17(15) . . . . ?
Fe1 N2 C6 C7 -1.77(19) . . . . ?
Fe1 N3 N4 C8 163.61(14) . . . . ?
Fe1 N3 C7 N5 -167.85(11) . . . . ?
Fe1 N3 C7 C6 10.4(2) . . . . ?
Fe2 N9 C15 C16 177.41(15) . . . . ?
Fe2 N9 C19 C18 -177.82(15) . . . . ?
Fe2 N9 C19 C20 2.4(2) . . . . ?
Fe2 N10 N11 C21 -175.32(14) . . . . ?
Fe2 N10 C20 N12 176.21(11) . . . . ?
Fe2 N10 C20 C19 -5.2(2) . . . . ?
N2 C2 C3 C4 -0.2(3) . . . . ?
N2 C6 C7 N3 -5.7(2) . . . . ?
N2 C6 C7 N5 172.08(18) . . . . ?
N3 N4 C8 N5 0.1(2) . . . . ?
N3 N4 C8 C9 -177.86(17) . . . . ?
N4 N3 C7 N5 -1.2(2) . . . . ?
N4 N3 C7 C6 177.02(16) . . . . ?
N4 C8 C9 N7 158.20(18) . . . . ?
N4 C8 C9 C13 -20.6(3) . . . . ?
N5 C8 C9 N7 -19.5(3) . . . . ?
N5 C8 C9 C13 161.73(19) . . . . ?
N6 N5 C7 N3 -179.02(17) . . . . ?
N6 N5 C7 C6 2.9(3) . . . . ?
N6 N5 C8 N4 179.45(18) . . . . ?
N6 N5 C8 C9 -2.6(3) . . . . ?
N9 C15 C16 C17 0.8(3) . . . . ?
N9 C19 C20 N10 1.9(2) . . . . ?
N9 C19 C20 N12 -179.85(18) . . . . ?
N10 N11 C21 N12 0.2(2) . . . . ?
N10 N11 C21 C22 -178.78(16) . . . . ?
N11 N10 C20 N12 -0.4(2) . . . . ?
N11 N10 C20 C19 178.12(16) . . . . ?
N11 C21 C22 N14 -175.12(17) . . . . ?
N11 C21 C22 C26 6.0(3) . . . . ?
N12 C21 C22 N14 6.1(3) . . . . ?
N12 C21 C22 C26 -172.82(18) . . . . ?
N13 N12 C20 N10 179.19(17) . . . . ?
N13 N12 C20 C19 0.8(3) . . . . ?
N13 N12 C21 N11 -178.99(18) . . . . ?
N13 N12 C21 C22 0.0(3) . . . . ?
N14 C22 C26 C25 -2.3(3) . . . . ?
N14 C23 C24 C25 -2.9(4) . . . . ?
C2 N2 C6 C5 0.6(3) . . . . ?
C2 N2 C6 C7 179.64(15) . . . . ?
C2 C3 C4 C5 -0.5(3) . . . . ?
C3 C4 C5 C6 1.3(3) . . . . ?
C4 C5 C6 N2 -1.3(3) . . . . ?
C4 C5 C6 C7 179.77(19) . . . . ?
C5 C6 C7 N3 173.28(19) . . . . ?
C5 C6 C7 N5 -8.9(3) . . . . ?
C6 N2 C2 C3 0.2(3) . . . . ?
C7 N3 N4 C8 0.7(2) . . . . ?
C7 N5 C8 N4 -0.9(2) . . . . ?
C7 N5 C8 C9 177.10(18) . . . . ?
C8 N5 C7 N3 1.3(2) . . . . ?
C8 N5 C7 C6 -176.76(18) . . . . ?
C8 C9 C13 C12 177.8(2) . . . . ?
C15 N9 C19 C18 0.9(3) . . . . ?
C15 N9 C19 C20 -178.96(16) . . . . ?
C15 C16 C17 C18 -0.1(3) . . . . ?
C16 C17 C18 C19 -0.2(3) . . . . ?
C17 C18 C19 N9 -0.2(3) . . . . ?
C17 C18 C19 C20 179.58(19) . . . . ?
C18 C19 C20 N10 -177.85(18) . . . . ?
C18 C19 C20 N12 0.4(3) . . . . ?
C19 N9 C15 C16 -1.1(3) . . . . ?
C20 N10 N11 C21 0.2(2) . . . . ?
C20 N12 C21 N11 -0.4(2) . . . . ?
C20 N12 C21 C22 178.49(17) . . . . ?
C21 N12 C20 N10 0.5(2) . . . . ?
C21 N12 C20 C19 -177.82(19) . . . . ?
C21 C22 C26 C25 176.54(18) . . . . ?
C22 N14 C23 C24 1.5(3) . . . . ?
C23 N14 C22 C21 -177.69(18) . . . . ?
C23 N14 C22 C26 1.2(3) . . . . ?
C23 C24 C25 C26 1.6(3) . . . . ?
C24 C25 C26 C22 0.8(3) . . . . ?
N7 C9 C13 C12 -0.9(3) . . . . ?
N7 C10 C11 C12 -1.0(4) . . . . ?
C9 N7 C10 C11 0.8(3) . . . . ?
C9 C13 C12 C11 0.7(3) . . . . ?
C13 C12 C11 C10 0.2(4) . . . . ?
C10 N7 C9 C8 -178.57(18) . . . . ?
C10 N7 C9 C13 0.2(3) . . . . ?
